data_4104965
loop_
_publ_author_name
'Jennifer L. McBee'
'Jose Escalada'
'T. Don Tilley'

_publ_section_title
;
 High Oxidation State Rhodium and Iridium Bis(silyl)dihydride Complexes
 Supported by a Chelating Pyridyl-Pyrrolide Ligand
;
_journal_name_full 'Journal of the American Chemical Society'
_journal_page_first 12703
_journal_page_last 12713
_journal_paper_doi 10.1021/ja9035169
_journal_volume 131
_journal_year 2009
_chemical_formula_moiety 'C29 H27 N2 Rh '
_chemical_formula_sum 'C29 H27 N2 Rh'
_chemical_formula_weight 506.44
_chemical_name_systematic
; 
 ? 
;
_space_group_IT_number 15
_symmetry_cell_setting monoclinic
_symmetry_space_group_name_Hall '-C 2yc'
_symmetry_space_group_name_H-M 'C 1 2/c 1'
_atom_sites_solution_hydrogens geom
_atom_sites_solution_primary direct
_atom_sites_solution_secondary difmap
_audit_creation_method SHELXL-97
_cell_angle_alpha 90.00
_cell_angle_beta 92.848(4)
_cell_angle_gamma 90.00
_cell_formula_units_Z 8
_cell_length_a 17.218(4)
_cell_length_b 14.076(3)
_cell_length_c 18.067(4)
_cell_measurement_reflns_used 1174
_cell_measurement_temperature 151(2)
_cell_measurement_theta_max 19.48
_cell_measurement_theta_min 2.21
_cell_volume 4373.3(17)
_computing_structure_refinement 'SHELXL-97 (Sheldrick, 2008)'
_computing_structure_solution 'SHELXS-97 (Sheldrick, 2008)'
_diffrn_ambient_temperature 151(2)
_diffrn_measured_fraction_theta_full 0.959
_diffrn_measured_fraction_theta_max 0.959
_diffrn_measurement_device_type 'Bruker pt'
_diffrn_measurement_method 'omega and phi scans'
_diffrn_radiation_monochromator graphite
_diffrn_radiation_source 'fine-focus sealed tube'
_diffrn_radiation_type MoK\a
_diffrn_radiation_wavelength 0.71073
_diffrn_reflns_av_R_equivalents 0.1048
_diffrn_reflns_av_sigmaI/netI 0.1502
_diffrn_reflns_limit_h_max 20
_diffrn_reflns_limit_h_min -15
_diffrn_reflns_limit_k_max 16
_diffrn_reflns_limit_k_min -16
_diffrn_reflns_limit_l_max 21
_diffrn_reflns_limit_l_min -19
_diffrn_reflns_number 9164
_diffrn_reflns_theta_full 24.79
_diffrn_reflns_theta_max 24.79
_diffrn_reflns_theta_min 1.87
_exptl_absorpt_coefficient_mu 0.798
_exptl_absorpt_correction_T_max 0.9688
_exptl_absorpt_correction_T_min 0.9174
_exptl_absorpt_correction_type multi-scan
_exptl_absorpt_process_details 'sadabs, 2004'
_exptl_crystal_colour yellow
_exptl_crystal_density_diffrn 1.531
_exptl_crystal_description plate
_exptl_crystal_F_000 1990
_exptl_crystal_size_max 0.11
_exptl_crystal_size_mid 0.09
_exptl_crystal_size_min 0.04
_refine_diff_density_max 0.863
_refine_diff_density_min -1.298
_refine_diff_density_rms 0.156
_refine_ls_extinction_method none
_refine_ls_goodness_of_fit_ref 0.958
_refine_ls_hydrogen_treatment constr
_refine_ls_matrix_type full
_refine_ls_number_parameters 290
_refine_ls_number_reflns 3606
_refine_ls_number_restraints 0
_refine_ls_restrained_S_all 0.958
_refine_ls_R_factor_all 0.1224
_refine_ls_R_factor_gt 0.0614
_refine_ls_shift/su_max 0.001
_refine_ls_shift/su_mean 0.003
_refine_ls_structure_factor_coef Fsqd
_refine_ls_weighting_details 'calc w=1/[\s^2^(Fo^2^)+(0.0832P)^2^+0.0000P] where P=(Fo^2^+2Fc^2^)/3'
_refine_ls_weighting_scheme calc
_refine_ls_wR_factor_gt 0.1322
_refine_ls_wR_factor_ref 0.1682
_reflns_number_gt 2162
_reflns_number_total 3606
_reflns_threshold_expression >2sigma(I)
_cod_data_source_file ja9035169_si_002.cif
_cod_data_source_block 4
_cod_original_cell_volume 4373.3(16)
_cod_original_sg_symbol_H-M 'C 2/c'
_cod_original_formula_sum 'C29 H27 N2 Rh '
_cod_database_code 4104965

loop_
_symmetry_equiv_pos_as_xyz
'x, y, z'
'-x, y, -z+1/2'
'x+1/2, y+1/2, z'
'-x+1/2, y+1/2, -z+1/2'
'-x, -y, -z'
'x, -y, z-1/2'
'-x+1/2, -y+1/2, -z'
'x+1/2, -y+1/2, z-1/2'

loop_
_atom_site_label
_atom_site_type_symbol
_atom_site_fract_x
_atom_site_fract_y
_atom_site_fract_z
_atom_site_U_iso_or_equiv
_atom_site_adp_type
_atom_site_occupancy
_atom_site_symmetry_multiplicity
_atom_site_calc_flag
_atom_site_refinement_flags
Rh1 Rh 0.06811(4) 0.28020(5) 0.05233(4) 0.0201(2) Uani 1 1 d .
N1 N 0.1261(4) 0.3361(5) -0.0361(4) 0.0213(16) Uani 1 1 d .
N2 N 0.0682(4) 0.4251(5) 0.0785(4) 0.0209(17) Uani 1 1 d .
C1 C 0.0330(5) 0.4663(6) 0.1352(5) 0.028(2) Uani 1 1 d .
H1 H 0.0101 0.4267 0.1707 0.033 Uiso 1 1 calc R
C2 C 0.0287(5) 0.5640(6) 0.1440(5) 0.029(2) Uani 1 1 d .
H2 H 0.0037 0.5903 0.1851 0.035 Uiso 1 1 calc R
C3 C 0.0611(5) 0.6228(6) 0.0925(5) 0.025(2) Uani 1 1 d .
H3 H 0.0589 0.6899 0.0974 0.030 Uiso 1 1 calc R
C4 C 0.0968(5) 0.5813(6) 0.0335(5) 0.024(2) Uani 1 1 d .
H4 H 0.1183 0.6203 -0.0032 0.029 Uiso 1 1 calc R
C5 C 0.1013(5) 0.4830(6) 0.0276(5) 0.024(2) Uani 1 1 d .
C6 C 0.1363(4) 0.4330(6) -0.0328(5) 0.020(2) Uani 1 1 d .
C7 C 0.1708(5) 0.4657(6) -0.0967(5) 0.024(2) Uani 1 1 d .
C8 C 0.1802(5) 0.3849(6) -0.1396(5) 0.027(2) Uani 1 1 d .
H8 H 0.2015 0.3836 -0.1871 0.033 Uiso 1.00(13) 1 calc R
C9 C 0.1536(4) 0.3066(6) -0.1021(5) 0.023(2) Uani 1 1 d .
C10 C 0.1983(5) 0.5612(6) -0.1177(5) 0.022(2) Uani 1 1 d .
C11 C 0.1843(5) 0.5924(6) -0.1907(5) 0.031(2) Uani 1 1 d .
H11 H 0.1551 0.5535 -0.2248 0.037 Uiso 1 1 calc R
C12 C 0.2121(5) 0.6787(7) -0.2141(5) 0.036(2) Uani 1 1 d .
H12 H 0.2017 0.6986 -0.2639 0.043 Uiso 1 1 calc R
C13 C 0.2548(6) 0.7361(7) -0.1660(6) 0.037(3) Uani 1 1 d .
H13 H 0.2731 0.7959 -0.1821 0.045 Uiso 1 1 calc R
C14 C 0.2710(5) 0.7066(6) -0.0942(6) 0.038(3) Uani 1 1 d .
H14 H 0.3007 0.7456 -0.0606 0.045 Uiso 1 1 calc R
C15 C 0.2434(5) 0.6194(6) -0.0716(5) 0.028(2) Uani 1 1 d .
H15 H 0.2562 0.5988 -0.0224 0.033 Uiso 1 1 calc R
C16 C 0.1559(4) 0.2083(6) -0.1294(5) 0.0206(19) Uani 1 1 d .
C17 C 0.1081(5) 0.1771(6) -0.1881(5) 0.027(2) Uani 1 1 d .
H17 H 0.0702 0.2195 -0.2091 0.033 Uiso 1 1 calc R
C18 C 0.1132(5) 0.0870(6) -0.2174(5) 0.031(2) Uani 1 1 d .
H18 H 0.0788 0.0675 -0.2572 0.037 Uiso 1 1 calc R
C19 C 0.1680(5) 0.0266(6) -0.1885(5) 0.030(2) Uani 1 1 d .
H19 H 0.1719 -0.0356 -0.2084 0.036 Uiso 1 1 calc R
C20 C 0.2179(5) 0.0540(6) -0.1309(5) 0.027(2) Uani 1 1 d .
H20 H 0.2563 0.0110 -0.1114 0.033 Uiso 1 1 calc R
C21 C 0.2122(5) 0.1445(6) -0.1011(5) 0.024(2) Uani 1 1 d .
H21 H 0.2469 0.1633 -0.0612 0.029 Uiso 1 1 calc R
C22 C 0.1007(5) 0.1331(6) 0.0466(5) 0.029(2) Uani 1 1 d .
H22 H 0.1491 0.1561 0.0309 0.035 Uiso 1 1 calc R
C23 C 0.0361(5) 0.1479(6) 0.0016(5) 0.026(2) Uani 1 1 d .
H23 H 0.0434 0.1776 -0.0448 0.031 Uiso 1 1 calc R
C24 C -0.0462(6) 0.1217(7) 0.0185(6) 0.046(3) Uani 1 1 d .
H24A H -0.0817 0.1452 -0.0222 0.055 Uiso 1 1 calc R
H24B H -0.0505 0.0516 0.0195 0.055 Uiso 1 1 calc R
C25 C -0.0719(6) 0.1598(7) 0.0890(6) 0.047(3) Uani 1 1 d .
H25A H -0.0687 0.1084 0.1265 0.057 Uiso 1 1 calc R
H25B H -0.1272 0.1785 0.0821 0.057 Uiso 1 1 calc R
C26 C -0.0262(6) 0.2437(6) 0.1190(5) 0.032(2) Uani 1 1 d .
H26 H -0.0463 0.3054 0.1084 0.039 Uiso 1 1 calc R
C27 C 0.0439(6) 0.2369(6) 0.1613(5) 0.034(2) Uani 1 1 d .
H27 H 0.0677 0.2944 0.1780 0.041 Uiso 1 1 calc R
C28 C 0.0845(7) 0.1449(7) 0.1827(5) 0.053(3) Uani 1 1 d .
H28A H 0.1347 0.1601 0.2092 0.064 Uiso 1 1 calc R
H28B H 0.0523 0.1100 0.2175 0.064 Uiso 1 1 calc R
C29 C 0.0996(6) 0.0824(7) 0.1197(5) 0.045(3) Uani 1 1 d .
H29A H 0.0590 0.0326 0.1163 0.054 Uiso 1 1 calc R
H29B H 0.1503 0.0505 0.1294 0.054 Uiso 1 1 calc R

loop_
_atom_site_aniso_label
_atom_site_aniso_U_11
_atom_site_aniso_U_22
_atom_site_aniso_U_33
_atom_site_aniso_U_23
_atom_site_aniso_U_13
_atom_site_aniso_U_12
Rh1 0.0221(4) 0.0167(4) 0.0216(4) 0.0006(3) 0.0025(3) -0.0002(3)
N1 0.022(4) 0.011(4) 0.030(5) 0.006(3) 0.000(3) 0.004(3)
N2 0.021(4) 0.023(4) 0.018(4) 0.001(3) -0.002(3) 0.003(3)
C1 0.027(5) 0.035(6) 0.023(6) 0.003(4) 0.003(4) -0.002(4)
C2 0.041(6) 0.016(5) 0.031(6) -0.005(4) 0.002(5) 0.006(4)
C3 0.027(5) 0.018(5) 0.028(6) -0.005(4) -0.001(4) -0.001(4)
C4 0.021(5) 0.017(5) 0.035(6) -0.003(4) 0.002(4) 0.003(4)
C5 0.016(5) 0.028(5) 0.029(6) 0.001(4) 0.002(4) 0.003(4)
C6 0.014(4) 0.023(5) 0.023(5) 0.000(4) -0.007(4) 0.001(4)
C7 0.021(5) 0.020(5) 0.029(6) 0.001(4) 0.004(4) 0.001(4)
C8 0.028(5) 0.022(5) 0.034(6) -0.005(4) 0.020(4) -0.007(4)
C9 0.010(4) 0.035(6) 0.024(5) -0.015(4) -0.002(4) -0.004(4)
C10 0.021(5) 0.022(5) 0.025(5) 0.001(4) 0.015(4) 0.000(4)
C11 0.029(5) 0.030(6) 0.036(6) -0.002(5) 0.019(4) 0.000(4)
C12 0.044(6) 0.038(6) 0.028(6) 0.004(5) 0.019(5) 0.001(5)
C13 0.044(6) 0.028(6) 0.042(7) 0.008(5) 0.023(5) 0.001(5)
C14 0.021(5) 0.024(6) 0.070(8) -0.004(5) 0.013(5) -0.006(4)
C15 0.030(5) 0.016(5) 0.038(6) -0.008(4) 0.008(4) -0.005(4)
C16 0.014(4) 0.019(5) 0.029(5) -0.002(4) 0.009(4) -0.004(4)
C17 0.017(5) 0.035(5) 0.030(6) -0.002(4) 0.000(4) 0.005(4)
C18 0.031(5) 0.026(5) 0.036(6) -0.008(4) 0.003(4) -0.003(5)
C19 0.026(5) 0.028(5) 0.037(6) -0.016(5) 0.007(5) -0.002(4)
C20 0.023(5) 0.022(5) 0.037(6) 0.000(4) 0.004(4) -0.001(4)
C21 0.026(5) 0.024(5) 0.022(5) -0.003(4) 0.001(4) -0.004(4)
C22 0.028(5) 0.019(5) 0.041(6) 0.010(4) 0.010(5) 0.005(4)
C23 0.034(5) 0.014(5) 0.030(6) 0.000(4) 0.010(4) 0.005(4)
C24 0.038(6) 0.048(7) 0.051(7) -0.015(6) 0.002(5) -0.012(5)
C25 0.044(6) 0.046(7) 0.055(7) -0.012(6) 0.025(5) -0.024(5)
C26 0.040(6) 0.028(5) 0.029(6) -0.001(4) 0.014(5) -0.007(4)
C27 0.057(7) 0.017(5) 0.028(6) 0.006(4) 0.003(5) 0.000(5)
C28 0.097(9) 0.032(6) 0.030(6) 0.000(5) -0.013(6) 0.021(6)
C29 0.055(7) 0.033(6) 0.050(7) 0.017(5) 0.027(6) 0.022(5)

loop_
_atom_type_symbol
_atom_type_description
_atom_type_scat_dispersion_real
_atom_type_scat_dispersion_imag
_atom_type_scat_source
C C 0.0033 0.0016 'International Tables Vol C Tables 4.2.6.8 and 6.1.1.4'
H H 0.0000 0.0000 'International Tables Vol C Tables 4.2.6.8 and 6.1.1.4'
N N 0.0061 0.0033 'International Tables Vol C Tables 4.2.6.8 and 6.1.1.4'
Rh Rh -1.1178 0.9187 'International Tables Vol C Tables 4.2.6.8 and 6.1.1.4'

loop_
_geom_angle_atom_site_label_1
_geom_angle_atom_site_label_2
_geom_angle_atom_site_label_3
_geom_angle
N1 Rh1 N2 79.1(3)
N1 Rh1 C27 161.0(3)
N2 Rh1 C27 93.9(3)
N1 Rh1 C26 158.9(3)
N2 Rh1 C26 95.7(3)
C27 Rh1 C26 38.4(3)
N1 Rh1 C23 97.1(3)
N2 Rh1 C23 160.7(3)
C27 Rh1 C23 95.1(3)
C26 Rh1 C23 81.1(3)
N1 Rh1 C22 101.0(3)
N2 Rh1 C22 162.2(3)
C27 Rh1 C22 80.3(3)
C26 Rh1 C22 90.2(3)
C23 Rh1 C22 37.1(3)
C9 N1 C6 106.8(7)
C9 N1 Rh1 139.0(6)
C6 N1 Rh1 114.0(5)
C1 N2 C5 118.1(7)
C1 N2 Rh1 126.6(6)
C5 N2 Rh1 115.0(5)
N2 C1 C2 122.9(8)
N2 C1 H1 118.5
C2 C1 H1 118.5
C1 C2 C3 119.3(8)
C1 C2 H2 120.3
C3 C2 H2 120.3
C4 C3 C2 118.4(8)
C4 C3 H3 120.8
C2 C3 H3 120.8
C3 C4 C5 120.5(8)
C3 C4 H4 119.8
C5 C4 H4 119.8
N2 C5 C4 120.8(8)
N2 C5 C6 114.6(8)
C4 C5 C6 124.5(8)
N1 C6 C7 110.4(7)
N1 C6 C5 117.1(7)
C7 C6 C5 131.9(8)
C8 C7 C6 104.9(7)
C8 C7 C10 123.5(8)
C6 C7 C10 131.5(8)
C9 C8 C7 109.1(8)
C9 C8 H8 125.4
C7 C8 H8 125.4
N1 C9 C8 108.8(7)
N1 C9 C16 126.4(8)
C8 C9 C16 124.8(8)
C15 C10 C11 116.6(8)
C15 C10 C7 124.2(8)
C11 C10 C7 119.0(8)
C12 C11 C10 121.3(9)
C12 C11 H11 119.4
C10 C11 H11 119.4
C13 C12 C11 120.4(9)
C13 C12 H12 119.8
C11 C12 H12 119.8
C12 C13 C14 119.7(9)
C12 C13 H13 120.1
C14 C13 H13 120.1
C13 C14 C15 119.3(9)
C13 C14 H14 120.4
C15 C14 H14 120.4
C10 C15 C14 122.6(9)
C10 C15 H15 118.7
C14 C15 H15 118.7
C17 C16 C21 116.9(8)
C17 C16 C9 122.2(8)
C21 C16 C9 120.7(7)
C18 C17 C16 122.7(8)
C18 C17 H17 118.6
C16 C17 H17 118.6
C19 C18 C17 119.0(9)
C19 C18 H18 120.5
C17 C18 H18 120.5
C18 C19 C20 121.0(8)
C18 C19 H19 119.5
C20 C19 H19 119.5
C19 C20 C21 119.9(8)
C19 C20 H20 120.1
C21 C20 H20 120.1
C20 C21 C16 120.5(8)
C20 C21 H21 119.7
C16 C21 H21 119.7
C23 C22 C29 123.5(9)
C23 C22 Rh1 70.9(5)
C29 C22 Rh1 113.6(6)
C23 C22 H22 118.3
C29 C22 H22 118.3
Rh1 C22 H22 85.5
C22 C23 C24 126.1(9)
C22 C23 Rh1 72.0(5)
C24 C23 Rh1 110.6(6)
C22 C23 H23 116.9
C24 C23 H23 116.9
Rh1 C23 H23 87.3
C25 C24 C23 114.3(8)
C25 C24 H24A 108.7
C23 C24 H24A 108.7
C25 C24 H24B 108.7
C23 C24 H24B 108.7
H24A C24 H24B 107.6
C24 C25 C26 115.1(8)
C24 C25 H25A 108.5
C26 C25 H25A 108.5
C24 C25 H25B 108.5
C26 C25 H25B 108.5
H25A C25 H25B 107.5
C27 C26 C25 124.3(9)
C27 C26 Rh1 70.4(5)
C25 C26 Rh1 112.6(6)
C27 C26 H26 117.9
C25 C26 H26 117.9
Rh1 C26 H26 86.9
C26 C27 C28 125.0(9)
C26 C27 Rh1 71.1(5)
C28 C27 Rh1 111.9(6)
C26 C27 H27 117.5
C28 C27 H27 117.5
Rh1 C27 H27 86.9
C29 C28 C27 114.3(8)
C29 C28 H28A 108.7
C27 C28 H28A 108.7
C29 C28 H28B 108.7
C27 C28 H28B 108.7
H28A C28 H28B 107.6
C28 C29 C22 114.0(8)
C28 C29 H29A 108.8
C22 C29 H29A 108.8
C28 C29 H29B 108.8
C22 C29 H29B 108.8
H29A C29 H29B 107.7

loop_
_geom_bond_atom_site_label_1
_geom_bond_atom_site_label_2
_geom_bond_distance
Rh1 N1 2.079(7)
Rh1 N2 2.094(7)
Rh1 C27 2.123(9)
Rh1 C26 2.132(8)
Rh1 C23 2.135(8)
Rh1 C22 2.149(8)
N1 C9 1.370(10)
N1 C6 1.377(10)
N2 C1 1.347(10)
N2 C5 1.375(11)
C1 C2 1.387(11)
C1 H1 0.9500
C2 C3 1.385(12)
C2 H2 0.9500
C3 C4 1.385(11)
C3 H3 0.9500
C4 C5 1.390(11)
C4 H4 0.9500
C5 C6 1.454(11)
C6 C7 1.402(11)
C7 C8 1.392(11)
C7 C10 1.481(11)
C8 C9 1.383(11)
C8 H8 0.9500
C9 C16 1.470(11)
C10 C15 1.380(11)
C10 C11 1.399(12)
C11 C12 1.380(12)
C11 H11 0.9500
C12 C13 1.373(13)
C12 H12 0.9500
C13 C14 1.376(14)
C13 H13 0.9500
C14 C15 1.385(11)
C14 H14 0.9500
C15 H15 0.9500
C16 C17 1.380(11)
C16 C21 1.400(11)
C17 C18 1.379(11)
C17 H17 0.9500
C18 C19 1.355(12)
C18 H18 0.9500
C19 C20 1.372(12)
C19 H19 0.9500
C20 C21 1.389(11)
C20 H20 0.9500
C21 H21 0.9500
C22 C23 1.362(12)
C22 C29 1.503(12)
C22 H22 0.9500
C23 C24 1.509(12)
C23 H23 0.9500
C24 C25 1.471(13)
C24 H24A 0.9900
C24 H24B 0.9900
C25 C26 1.505(12)
C25 H25A 0.9900
C25 H25B 0.9900
C26 C27 1.400(13)
C26 H26 0.9500
C27 C28 1.513(12)
C27 H27 0.9500
C28 C29 1.472(13)
C28 H28A 0.9900
C28 H28B 0.9900
C29 H29A 0.9900
C29 H29B 0.9900
